data_7150741
loop_
_publ_author_name
'Salorinne, Kirsi'
'Tero, Tiia-Riikka'
'Riikonen, Kaisa'
'Nissinen, Maija'

_publ_section_title
;
 Synthesis and structure of mono-bridged resorcinarene host: a ditopic
 receptor for ammonium guests
;
_journal_issue 20
_journal_name_full 'Organic &amp; Biomolecular Chemistry'
_journal_page_first 4211
_journal_page_last 4217
_journal_paper_doi 10.1039/b911389d
_journal_volume 7
_journal_year 2009
_chemical_formula_sum 'C50 H70 O13'
_chemical_formula_weight 879.06
_chemical_name_systematic
;
?
;
_space_group_IT_number 2
_symmetry_cell_setting triclinic
_symmetry_space_group_name_Hall '-P 1'
_symmetry_space_group_name_H-M 'P -1'
_atom_sites_solution_hydrogens geom
_atom_sites_solution_primary direct
_atom_sites_solution_secondary difmap
_audit_creation_method SHELXL-97
_cell_angle_alpha 74.018(1)
_cell_angle_beta 70.853(1)
_cell_angle_gamma 86.719(1)
_cell_formula_units_Z 2
_cell_length_a 10.8389(1)
_cell_length_b 14.9945(1)
_cell_length_c 16.0372(1)
_cell_measurement_temperature 173(2)
_cell_volume 2365.50(4)
_computing_structure_refinement 'SHELXL-97 (Sheldrick, 1997)'
_computing_structure_solution 'SHELXS-97 (Sheldrick, 1990)'
_diffrn_ambient_temperature 173(2)
_diffrn_measured_fraction_theta_full 0.975
_diffrn_measured_fraction_theta_max 0.975
_diffrn_radiation_monochromator graphite
_diffrn_radiation_source 'fine-focus sealed tube'
_diffrn_radiation_type CuK\a
_diffrn_radiation_wavelength 1.54178
_diffrn_reflns_av_R_equivalents 0.0326
_diffrn_reflns_av_sigmaI/netI 0.0331
_diffrn_reflns_limit_h_max 12
_diffrn_reflns_limit_h_min -12
_diffrn_reflns_limit_k_max 17
_diffrn_reflns_limit_k_min -17
_diffrn_reflns_limit_l_max 19
_diffrn_reflns_limit_l_min -16
_diffrn_reflns_number 12088
_diffrn_reflns_theta_full 67.00
_diffrn_reflns_theta_max 67.00
_diffrn_reflns_theta_min 3.03
_exptl_absorpt_coefficient_mu 0.718
_exptl_absorpt_correction_T_max 0.9317
_exptl_absorpt_correction_T_min 0.8134
_exptl_absorpt_correction_type empirical
_exptl_absorpt_process_details 'Denzo (Otwinowski, Borek, Majewski & Minor, 2003)'
_exptl_crystal_colour colorless
_exptl_crystal_density_diffrn 1.234
_exptl_crystal_density_method 'not measured'
_exptl_crystal_description block
_exptl_crystal_F_000 948
_exptl_crystal_size_max 0.30
_exptl_crystal_size_mid 0.15
_exptl_crystal_size_min 0.10
_refine_diff_density_max 0.265
_refine_diff_density_min -0.287
_refine_diff_density_rms 0.041
_refine_ls_extinction_method none
_refine_ls_goodness_of_fit_ref 1.037
_refine_ls_hydrogen_treatment mixed
_refine_ls_matrix_type full
_refine_ls_number_parameters 614
_refine_ls_number_reflns 8224
_refine_ls_number_restraints 9
_refine_ls_restrained_S_all 1.039
_refine_ls_R_factor_all 0.0553
_refine_ls_R_factor_gt 0.0461
_refine_ls_shift/su_max 0.001
_refine_ls_shift/su_mean 0.000
_refine_ls_structure_factor_coef Fsqd
_refine_ls_weighting_details 'calc w=1/[\s^2^(Fo^2^)+(0.0653P)^2^+0.9829P] where P=(Fo^2^+2Fc^2^)/3'
_refine_ls_weighting_scheme calc
_refine_ls_wR_factor_gt 0.1197
_refine_ls_wR_factor_ref 0.1273
_reflns_number_gt 6947
_reflns_number_total 8224
_reflns_threshold_expression >2sigma(I)
_cod_data_source_file b911389d.txt
_cod_data_source_block II
_cod_original_cell_volume 2365.50(3)
_cod_original_sg_symbol_H-M P-1
_cod_database_code 7150741

loop_
_symmetry_equiv_pos_as_xyz
'x, y, z'
'-x, -y, -z'

loop_
_atom_site_label
_atom_site_type_symbol
_atom_site_fract_x
_atom_site_fract_y
_atom_site_fract_z
_atom_site_U_iso_or_equiv
_atom_site_adp_type
_atom_site_occupancy
_atom_site_symmetry_multiplicity
_atom_site_calc_flag
_atom_site_refinement_flags
_atom_site_disorder_assembly
_atom_site_disorder_group
C1 C 0.75906(15) 0.15036(11) 0.73624(11) 0.0258(3) Uani 1 1 d . . .
C2 C 0.68619(15) 0.15449(12) 0.82445(11) 0.0262(3) Uani 1 1 d . . .
H2 H 0.6231 0.1060 0.8614 0.031 Uiso 1 1 calc R . .
C3 C 0.70014(16) 0.22550(12) 0.86191(11) 0.0267(3) Uani 1 1 d . . .
C4 C 0.79214(16) 0.29707(12) 0.80526(11) 0.0286(4) Uani 1 1 d . . .
C5 C 0.86628(17) 0.29610(12) 0.71626(12) 0.0307(4) Uani 1 1 d . . .
H5 H 0.9282 0.3452 0.6787 0.037 Uiso 1 1 calc R . .
C6 C 0.84963(16) 0.22357(12) 0.68261(11) 0.0278(4) Uani 1 1 d . . .
C7 C 0.62664(16) 0.22538(12) 0.96083(11) 0.0281(4) Uani 1 1 d . . .
H7 H 0.6893 0.2503 0.9835 0.034 Uiso 1 1 calc R . .
C8 C 0.50998(16) 0.28811(12) 0.97116(11) 0.0276(4) Uani 1 1 d . . .
C9 C 0.42011(16) 0.28744(12) 0.92644(11) 0.0282(4) Uani 1 1 d . . .
H9 H 0.4385 0.2526 0.8827 0.034 Uiso 1 1 calc R . .
C10 C 0.30412(16) 0.33537(12) 0.94241(11) 0.0284(4) Uani 1 1 d . . .
C11 C 0.28090(16) 0.38760(12) 1.00527(11) 0.0292(4) Uani 1 1 d . . .
C12 C 0.36956(17) 0.39172(13) 1.04983(11) 0.0320(4) Uani 1 1 d . . .
H12 H 0.3536 0.4296 1.0908 0.038 Uiso 1 1 calc R . .
C13 C 0.48179(17) 0.34054(12) 1.03468(11) 0.0297(4) Uani 1 1 d . . .
C14 C 0.19816(16) 0.32045(12) 0.90446(11) 0.0293(4) Uani 1 1 d . . .
H14 H 0.1371 0.3726 0.9106 0.035 Uiso 1 1 calc R . .
C15 C 0.24796(16) 0.32328(12) 0.80323(11) 0.0271(4) Uani 1 1 d . . .
C16 C 0.26361(15) 0.24324(12) 0.77294(11) 0.0264(3) Uani 1 1 d . . .
H16 H 0.2485 0.1848 0.8177 0.032 Uiso 1 1 calc R . .
C17 C 0.29998(15) 0.24391(12) 0.68116(11) 0.0254(3) Uani 1 1 d . . .
C18 C 0.32299(16) 0.33059(12) 0.61660(11) 0.0275(4) Uani 1 1 d . . .
C19 C 0.31066(17) 0.41179(12) 0.64328(12) 0.0305(4) Uani 1 1 d . . .
H19 H 0.3274 0.4702 0.5985 0.037 Uiso 1 1 calc R . .
C20 C 0.27369(16) 0.40751(12) 0.73606(12) 0.0293(4) Uani 1 1 d . . .
C21 C 0.31511(16) 0.15659(12) 0.64824(11) 0.0264(3) Uani 1 1 d . . .
H21 H 0.2766 0.1688 0.5976 0.032 Uiso 1 1 calc R . .
C22 C 0.45881(16) 0.13674(11) 0.60807(11) 0.0250(3) Uani 1 1 d . . .
C23 C 0.54076(16) 0.12254(11) 0.66092(11) 0.0257(3) Uani 1 1 d . . .
H23 H 0.5077 0.1328 0.7200 0.031 Uiso 1 1 calc R . .
C24 C 0.66840(16) 0.09413(11) 0.63230(11) 0.0254(3) Uani 1 1 d . . .
C25 C 0.71541(16) 0.08098(11) 0.54438(11) 0.0267(3) Uani 1 1 d . . .
C26 C 0.63880(16) 0.09945(12) 0.48747(11) 0.0282(4) Uani 1 1 d . . .
H26 H 0.6740 0.0939 0.4266 0.034 Uiso 1 1 calc R . .
C27 C 0.51093(16) 0.12592(11) 0.51951(11) 0.0263(3) Uani 1 1 d . A .
C28 C 0.74872(16) 0.07035(11) 0.69713(11) 0.0264(3) Uani 1 1 d . . .
H28 H 0.8394 0.0595 0.6598 0.032 Uiso 1 1 calc R . .
C29 C 0.57876(18) 0.12883(13) 1.02645(12) 0.0341(4) Uani 1 1 d . . .
H29A H 0.5248 0.1367 1.0870 0.041 Uiso 1 1 calc R . .
H29B H 0.5215 0.1005 1.0029 0.041 Uiso 1 1 calc R . .
C30 C 0.6853(2) 0.06164(15) 1.04025(14) 0.0452(5) Uani 1 1 d . . .
H30A H 0.7433 0.0563 0.9805 0.068 Uiso 1 1 calc R . .
H30B H 0.6455 0.0005 1.0779 0.068 Uiso 1 1 calc R . .
H30C H 0.7359 0.0847 1.0712 0.068 Uiso 1 1 calc R . .
C31 C 0.12043(17) 0.23093(14) 0.96751(12) 0.0354(4) Uani 1 1 d . . .
H31A H 0.1750 0.1773 0.9571 0.042 Uiso 1 1 calc R . .
H31B H 0.1030 0.2311 1.0320 0.042 Uiso 1 1 calc R . .
C32 C -0.0087(2) 0.21759(18) 0.95383(15) 0.0495(5) Uani 1 1 d . . .
H32A H -0.0657 0.2685 0.9674 0.074 Uiso 1 1 calc R . .
H32B H -0.0509 0.1584 0.9951 0.074 Uiso 1 1 calc R . .
H32C H 0.0072 0.2173 0.8901 0.074 Uiso 1 1 calc R . .
C33 C 0.24378(17) 0.06962(12) 0.72163(12) 0.0308(4) Uani 1 1 d . . .
H33A H 0.2676 0.0154 0.6964 0.037 Uiso 1 1 calc R . .
H33B H 0.2749 0.0592 0.7750 0.037 Uiso 1 1 calc R . .
C34 C 0.09510(18) 0.07465(15) 0.75473(14) 0.0418(5) Uani 1 1 d . . .
H34A H 0.0702 0.1278 0.7805 0.063 Uiso 1 1 calc R . .
H34B H 0.0570 0.0173 0.8020 0.063 Uiso 1 1 calc R . .
H34C H 0.0627 0.0821 0.7030 0.063 Uiso 1 1 calc R . .
C35 C 0.69575(17) -0.02182(12) 0.76962(12) 0.0306(4) Uani 1 1 d . . .
H35A H 0.6092 -0.0114 0.8113 0.037 Uiso 1 1 calc R . .
H35B H 0.6824 -0.0670 0.7382 0.037 Uiso 1 1 calc R . .
C36 C 0.7823(2) -0.06470(14) 0.82709(13) 0.0396(4) Uani 1 1 d . . .
H36A H 0.8674 -0.0774 0.7869 0.059 Uiso 1 1 calc R . .
H36B H 0.7408 -0.1228 0.8713 0.059 Uiso 1 1 calc R . .
H36C H 0.7944 -0.0215 0.8601 0.059 Uiso 1 1 calc R . .
C37 C 0.9093(2) 0.43375(14) 0.79179(14) 0.0446(5) Uani 1 1 d . . .
H37A H 0.9922 0.4023 0.7765 0.067 Uiso 1 1 calc R . .
H37B H 0.9130 0.4754 0.8286 0.067 Uiso 1 1 calc R . .
H37C H 0.8942 0.4699 0.7352 0.067 Uiso 1 1 calc R . .
C38 C 0.1690(2) 0.52736(14) 0.98345(15) 0.0453(5) Uani 1 1 d . . .
H38A H 0.2318 0.5596 0.9982 0.068 Uiso 1 1 calc R . .
H38B H 0.0825 0.5532 1.0033 0.068 Uiso 1 1 calc R . .
H38C H 0.1970 0.5355 0.9171 0.068 Uiso 1 1 calc R . .
C39 C 0.3764(2) 0.41409(14) 0.45829(13) 0.0456(5) Uani 1 1 d . . .
H39A H 0.2941 0.4468 0.4675 0.068 Uiso 1 1 calc R . .
H39B H 0.4041 0.4024 0.3977 0.068 Uiso 1 1 calc R . .
H39C H 0.4437 0.4523 0.4621 0.068 Uiso 1 1 calc R . .
C40 C 0.88373(19) 0.02656(14) 0.43323(12) 0.0381(4) Uani 1 1 d . . .
H40A H 0.8220 -0.0177 0.4317 0.057 Uiso 1 1 calc R . .
H40B H 0.9698 -0.0008 0.4250 0.057 Uiso 1 1 calc R . .
H40C H 0.8905 0.0836 0.3838 0.057 Uiso 1 1 calc R . .
C41 C 1.03529(18) 0.27717(14) 0.54665(12) 0.0363(4) Uani 1 1 d . . .
H41A H 1.0904 0.2744 0.5857 0.044 Uiso 1 1 calc R . .
H41B H 1.0091 0.3421 0.5280 0.044 Uiso 1 1 calc R . .
C42 C 1.11022(18) 0.24579(15) 0.46347(12) 0.0396(4) Uani 1 1 d . . .
H42A H 1.2011 0.2715 0.4393 0.047 Uiso 1 1 calc R . .
H42B H 1.1131 0.1772 0.4803 0.047 Uiso 1 1 calc R . .
C44 C 1.1147(2) 0.24586(17) 0.31652(13) 0.0463(5) Uani 1 1 d . . .
H44A H 1.1104 0.1772 0.3327 0.056 Uiso 1 1 calc R . .
H44B H 1.2079 0.2667 0.2928 0.056 Uiso 1 1 calc R . .
C45 C 1.0522(2) 0.28465(17) 0.24455(14) 0.0521(6) Uani 1 1 d . . .
H45A H 1.0404 0.3519 0.2377 0.063 Uiso 1 1 calc R . .
H45B H 1.1102 0.2767 0.1851 0.063 Uiso 1 1 calc R . .
C47 C 0.8728(2) 0.26711(19) 0.19810(14) 0.0558(6) Uani 1 1 d D . .
H47A H 0.9352 0.2569 0.1409 0.067 Uiso 0.804(3) 1 calc PR A 1
H47B H 0.8574 0.3344 0.1868 0.067 Uiso 0.804(3) 1 calc PR A 1
H47C H 0.9035 0.3321 0.1648 0.067 Uiso 0.196(3) 1 calc PR A 2
H47D H 0.9121 0.2295 0.1546 0.067 Uiso 0.196(3) 1 calc PR A 2
C48A C 0.7454(4) 0.2157(3) 0.2202(3) 0.0508(9) Uani 0.804(3) 1 d PD A 1
H48A H 0.7173 0.2318 0.1651 0.061 Uiso 0.804(3) 1 calc PR A 1
H48B H 0.7589 0.1481 0.2362 0.061 Uiso 0.804(3) 1 calc PR A 1
O49A O 0.6466(2) 0.23740(19) 0.29319(12) 0.0496(6) Uani 0.804(3) 1 d PD A 1
C48B C 0.7511(12) 0.2642(10) 0.2129(9) 0.036(3) Uani 0.196(3) 1 d PD A 2
H48C H 0.7359 0.2640 0.1554 0.043 Uiso 0.196(3) 1 calc PR A 2
H48D H 0.7143 0.3216 0.2289 0.043 Uiso 0.196(3) 1 calc PR A 2
O49B O 0.6803(6) 0.1845(5) 0.2854(5) 0.0251(16) Uani 0.196(3) 1 d PD A 2
C50 C 0.5227(2) 0.20676(17) 0.30351(14) 0.0520(6) Uani 1 1 d D . .
H50A H 0.5261 0.1928 0.2460 0.062 Uiso 0.804(3) 1 calc PR A 1
H50B H 0.4629 0.2586 0.3108 0.062 Uiso 0.804(3) 1 calc PR A 1
H50C H 0.5001 0.2653 0.3214 0.062 Uiso 0.196(3) 1 calc PR A 2
H50D H 0.4966 0.2090 0.2493 0.062 Uiso 0.196(3) 1 calc PR A 2
C51 C 0.46411(18) 0.12351(13) 0.38139(11) 0.0321(4) Uani 1 1 d . A .
H51A H 0.3858 0.1009 0.3734 0.038 Uiso 1 1 calc R . .
H51B H 0.5279 0.0735 0.3797 0.038 Uiso 1 1 calc R . .
O4 O 0.80511(12) 0.36634(8) 0.84292(8) 0.0344(3) Uani 1 1 d . . .
O6 O 0.92182(12) 0.21707(9) 0.59636(8) 0.0339(3) Uani 1 1 d . . .
O11 O 0.16261(12) 0.43100(9) 1.02959(8) 0.0337(3) Uani 1 1 d . . .
O13 O 0.56631(13) 0.33767(10) 1.08240(9) 0.0380(3) Uani 1 1 d . . .
H13 H 0.542(2) 0.3718(16) 1.1175(16) 0.046 Uiso 1 1 d . . .
O18 O 0.35794(13) 0.32861(8) 0.52684(8) 0.0345(3) Uani 1 1 d . . .
O20 O 0.26029(14) 0.48844(9) 0.76270(9) 0.0373(3) Uani 1 1 d . . .
H20 H 0.263(2) 0.5368(16) 0.7135(16) 0.045 Uiso 1 1 d . . .
O25 O 0.83869(11) 0.04770(9) 0.51904(8) 0.0339(3) Uani 1 1 d . . .
O27 O 0.42778(12) 0.14195(9) 0.46870(8) 0.0352(3) Uani 1 1 d . . .
O43 O 1.04921(13) 0.27632(10) 0.39538(9) 0.0415(3) Uani 1 1 d . . .
O46 O 0.92922(14) 0.23962(10) 0.26767(9) 0.0462(3) Uani 1 1 d . A .
O20A O 0.6969(3) 0.36188(13) 0.37976(13) 0.0540(6) Uani 0.804(3) 1 d PD A 1
H20A H 0.680(3) 0.314(3) 0.361(2) 0.065 Uiso 0.804(3) 1 d P A 1
O20B O 0.7854(11) 0.3731(5) 0.3698(5) 0.0540(6) Uani 0.196(3) 1 d PD A 2
H20B H 0.790(14) 0.344(8) 0.330(7) 0.065 Uiso 0.196(3) 1 d PD A 2
C201 C 0.7269(2) 0.33413(16) 0.46324(16) 0.0544(6) Uani 1 1 d D . .
H21B H 0.6486 0.3376 0.5145 0.082 Uiso 0.804(3) 1 calc PR A 1
H21C H 0.7962 0.3755 0.4598 0.082 Uiso 0.804(3) 1 calc PR A 1
H21D H 0.7563 0.2702 0.4727 0.082 Uiso 0.804(3) 1 calc PR A 1
H21E H 0.6320 0.3402 0.4793 0.082 Uiso 0.196(3) 1 calc PR A 2
H21F H 0.7603 0.3664 0.4974 0.082 Uiso 0.196(3) 1 calc PR A 2
H21G H 0.7470 0.2683 0.4791 0.082 Uiso 0.196(3) 1 calc PR A 2
O100 O 0.51563(15) 0.44064(10) 0.20853(10) 0.0459(3) Uani 1 1 d . . .
H100 H 0.589(3) 0.4667(18) 0.2075(16) 0.055 Uiso 1 1 d . . .
C101 C 0.4153(2) 0.50446(16) 0.22104(15) 0.0501(5) Uani 1 1 d . . .
H10A H 0.3306 0.4707 0.2521 0.075 Uiso 1 1 calc R . .
H10B H 0.4164 0.5448 0.1612 0.075 Uiso 1 1 calc R . .
H10C H 0.4290 0.5423 0.2585 0.075 Uiso 1 1 calc R . .

loop_
_atom_site_aniso_label
_atom_site_aniso_U_11
_atom_site_aniso_U_22
_atom_site_aniso_U_33
_atom_site_aniso_U_23
_atom_site_aniso_U_13
_atom_site_aniso_U_12
C1 0.0210(8) 0.0311(9) 0.0278(8) -0.0084(7) -0.0116(7) 0.0034(6)
C2 0.0212(8) 0.0307(8) 0.0273(8) -0.0059(7) -0.0103(7) 0.0004(6)
C3 0.0229(8) 0.0327(9) 0.0263(8) -0.0076(7) -0.0113(7) 0.0031(7)
C4 0.0277(8) 0.0306(9) 0.0314(9) -0.0104(7) -0.0135(7) 0.0038(7)
C5 0.0270(9) 0.0317(9) 0.0313(9) -0.0057(7) -0.0084(7) -0.0030(7)
C6 0.0242(8) 0.0349(9) 0.0247(8) -0.0082(7) -0.0086(7) 0.0023(7)
C7 0.0248(8) 0.0359(9) 0.0256(8) -0.0098(7) -0.0099(7) 0.0012(7)
C8 0.0274(8) 0.0320(9) 0.0219(8) -0.0061(7) -0.0066(7) -0.0014(7)
C9 0.0288(9) 0.0340(9) 0.0239(8) -0.0114(7) -0.0086(7) 0.0023(7)
C10 0.0280(9) 0.0337(9) 0.0226(8) -0.0072(7) -0.0073(7) 0.0006(7)
C11 0.0267(8) 0.0328(9) 0.0259(8) -0.0090(7) -0.0052(7) 0.0017(7)
C12 0.0334(9) 0.0377(10) 0.0277(9) -0.0153(7) -0.0083(7) 0.0015(7)
C13 0.0293(9) 0.0346(9) 0.0264(8) -0.0078(7) -0.0106(7) -0.0016(7)
C14 0.0255(8) 0.0386(9) 0.0267(8) -0.0140(7) -0.0092(7) 0.0073(7)
C15 0.0230(8) 0.0363(9) 0.0258(8) -0.0121(7) -0.0105(7) 0.0047(7)
C16 0.0236(8) 0.0304(9) 0.0266(8) -0.0079(7) -0.0105(7) 0.0039(6)
C17 0.0210(8) 0.0314(9) 0.0277(8) -0.0114(7) -0.0108(6) 0.0036(6)
C18 0.0252(8) 0.0335(9) 0.0255(8) -0.0100(7) -0.0092(7) 0.0021(7)
C19 0.0340(9) 0.0293(9) 0.0291(9) -0.0067(7) -0.0123(7) 0.0012(7)
C20 0.0283(9) 0.0316(9) 0.0341(9) -0.0146(7) -0.0139(7) 0.0049(7)
C21 0.0248(8) 0.0317(9) 0.0272(8) -0.0117(7) -0.0121(7) 0.0051(7)
C22 0.0258(8) 0.0237(8) 0.0268(8) -0.0082(6) -0.0094(7) 0.0021(6)
C23 0.0263(8) 0.0277(8) 0.0239(8) -0.0098(6) -0.0071(7) 0.0016(6)
C24 0.0243(8) 0.0250(8) 0.0274(8) -0.0078(6) -0.0087(7) 0.0010(6)
C25 0.0245(8) 0.0265(8) 0.0285(8) -0.0083(7) -0.0072(7) 0.0019(6)
C26 0.0299(9) 0.0316(9) 0.0237(8) -0.0108(7) -0.0071(7) 0.0038(7)
C27 0.0282(8) 0.0255(8) 0.0286(8) -0.0090(7) -0.0126(7) 0.0032(6)
C28 0.0230(8) 0.0312(9) 0.0266(8) -0.0100(7) -0.0088(7) 0.0034(6)
C29 0.0357(10) 0.0389(10) 0.0262(8) -0.0078(7) -0.0089(7) 0.0002(8)
C30 0.0488(12) 0.0442(11) 0.0404(11) -0.0032(9) -0.0190(9) 0.0057(9)
C31 0.0309(9) 0.0484(11) 0.0269(9) -0.0136(8) -0.0068(7) 0.0011(8)
C32 0.0332(10) 0.0708(15) 0.0465(12) -0.0208(11) -0.0105(9) -0.0048(10)
C33 0.0299(9) 0.0310(9) 0.0330(9) -0.0112(7) -0.0103(7) 0.0002(7)
C34 0.0310(10) 0.0477(11) 0.0468(11) -0.0184(9) -0.0072(8) -0.0041(8)
C35 0.0314(9) 0.0306(9) 0.0328(9) -0.0096(7) -0.0134(7) 0.0016(7)
C36 0.0430(11) 0.0370(10) 0.0411(10) -0.0071(8) -0.0204(9) 0.0058(8)
C37 0.0490(12) 0.0408(11) 0.0436(11) -0.0133(9) -0.0103(9) -0.0128(9)
C38 0.0437(11) 0.0410(11) 0.0483(12) -0.0140(9) -0.0108(9) 0.0094(9)
C39 0.0667(14) 0.0388(11) 0.0277(9) -0.0058(8) -0.0126(9) -0.0021(10)
C40 0.0340(10) 0.0511(11) 0.0301(9) -0.0170(8) -0.0086(8) 0.0138(8)
C41 0.0287(9) 0.0438(10) 0.0314(9) -0.0082(8) -0.0035(7) -0.0064(8)
C42 0.0297(9) 0.0532(12) 0.0335(10) -0.0112(9) -0.0074(8) -0.0003(8)
C44 0.0362(10) 0.0635(14) 0.0369(10) -0.0196(10) -0.0028(9) -0.0054(9)
C45 0.0615(14) 0.0553(13) 0.0336(10) -0.0079(9) -0.0082(10) -0.0153(11)
C47 0.0556(14) 0.0731(16) 0.0318(10) -0.0033(10) -0.0135(10) -0.0028(12)
C48A 0.059(2) 0.060(2) 0.049(2) -0.029(2) -0.0292(19) 0.020(2)
O49A 0.0518(13) 0.0598(15) 0.0364(10) -0.0126(10) -0.0108(9) -0.0148(12)
C48B 0.035(6) 0.036(6) 0.032(6) -0.003(6) -0.010(4) -0.003(6)
O49B 0.025(3) 0.024(4) 0.020(4) -0.004(3) -0.001(3) 0.011(3)
C50 0.0588(14) 0.0593(14) 0.0391(11) -0.0025(10) -0.0237(10) -0.0145(11)
C51 0.0359(9) 0.0374(9) 0.0285(9) -0.0136(7) -0.0139(7) 0.0019(7)
O4 0.0370(7) 0.0331(7) 0.0340(6) -0.0127(5) -0.0088(5) -0.0039(5)
O6 0.0302(6) 0.0413(7) 0.0266(6) -0.0119(5) -0.0009(5) -0.0068(5)
O11 0.0299(6) 0.0377(7) 0.0348(6) -0.0153(5) -0.0086(5) 0.0069(5)
O13 0.0368(7) 0.0513(8) 0.0386(7) -0.0248(6) -0.0194(6) 0.0074(6)
O18 0.0464(7) 0.0332(7) 0.0232(6) -0.0086(5) -0.0098(5) 0.0015(5)
O20 0.0520(8) 0.0312(7) 0.0353(7) -0.0147(6) -0.0188(6) 0.0059(6)
O25 0.0271(6) 0.0476(7) 0.0311(6) -0.0188(6) -0.0100(5) 0.0117(5)
O27 0.0346(7) 0.0508(8) 0.0288(6) -0.0190(6) -0.0169(5) 0.0138(6)
O43 0.0415(7) 0.0496(8) 0.0316(7) -0.0131(6) -0.0082(6) 0.0043(6)
O46 0.0451(8) 0.0543(9) 0.0348(7) -0.0042(6) -0.0137(6) 0.0009(7)
O20A 0.0818(18) 0.0351(9) 0.0482(10) -0.0102(8) -0.0249(12) -0.0057(11)
O20B 0.0818(18) 0.0351(9) 0.0482(10) -0.0102(8) -0.0249(12) -0.0057(11)
C201 0.0659(15) 0.0423(12) 0.0577(14) -0.0099(10) -0.0276(12) 0.0063(11)
O100 0.0475(8) 0.0475(8) 0.0537(9) -0.0234(7) -0.0235(7) 0.0066(7)
C101 0.0557(13) 0.0463(12) 0.0473(12) -0.0109(10) -0.0181(10) 0.0086(10)

loop_
_atom_type_symbol
_atom_type_description
_atom_type_scat_dispersion_real
_atom_type_scat_dispersion_imag
_atom_type_scat_source
C C 0.0181 0.0091 'International Tables Vol C Tables 4.2.6.8 and 6.1.1.4'
H H 0.0000 0.0000 'International Tables Vol C Tables 4.2.6.8 and 6.1.1.4'
O O 0.0492 0.0322 'International Tables Vol C Tables 4.2.6.8 and 6.1.1.4'

loop_
_geom_angle_atom_site_label_1
_geom_angle_atom_site_label_2
_geom_angle_atom_site_label_3
_geom_angle
_geom_angle_site_symmetry_1
_geom_angle_site_symmetry_3
_geom_angle_publ_flag
C2 C1 C6 116.82(15) . . ?
C2 C1 C28 124.02(15) . . ?
C6 C1 C28 119.13(14) . . ?
C1 C2 C3 124.06(15) . . ?
C2 C3 C4 116.75(15) . . ?
C2 C3 C7 123.33(15) . . ?
C4 C3 C7 119.83(15) . . ?
O4 C4 C5 122.75(15) . . ?
O4 C4 C3 116.20(15) . . ?
C5 C4 C3 121.05(15) . . ?
C6 C5 C4 119.96(16) . . ?
O6 C6 C5 122.96(15) . . ?
O6 C6 C1 115.67(15) . . ?
C5 C6 C1 121.35(15) . . ?
C3 C7 C8 113.76(13) . . ?
C3 C7 C29 114.58(14) . . ?
C8 C7 C29 107.71(14) . . ?
C9 C8 C13 117.47(16) . . ?
C9 C8 C7 121.64(15) . . ?
C13 C8 C7 120.48(14) . . ?
C8 C9 C10 123.35(15) . . ?
C11 C10 C9 117.21(15) . . ?
C11 C10 C14 120.45(15) . . ?
C9 C10 C14 121.73(15) . . ?
C12 C11 O11 118.67(15) . . ?
C12 C11 C10 121.19(16) . . ?
O11 C11 C10 119.96(15) . . ?
C11 C12 C13 120.04(15) . . ?
O13 C13 C12 121.53(15) . . ?
O13 C13 C8 117.79(15) . . ?
C12 C13 C8 120.66(15) . . ?
C10 C14 C15 114.16(13) . . ?
C10 C14 C31 107.52(14) . . ?
C15 C14 C31 114.17(14) . . ?
C20 C15 C16 116.65(15) . . ?
C20 C15 C14 120.61(15) . . ?
C16 C15 C14 122.66(15) . . ?
C17 C16 C15 123.92(16) . . ?
C16 C17 C18 116.98(15) . . ?
C16 C17 C21 123.90(15) . . ?
C18 C17 C21 119.13(14) . . ?
O18 C18 C19 123.45(15) . . ?
O18 C18 C17 115.38(14) . . ?
C19 C18 C17 121.17(15) . . ?
C18 C19 C20 119.70(16) . . ?
O20 C20 C15 118.72(15) . . ?
O20 C20 C19 119.70(16) . . ?
C15 C20 C19 121.56(15) . . ?
C17 C21 C22 111.13(13) . . ?
C17 C21 C33 114.44(13) . . ?
C22 C21 C33 109.42(13) . . ?
C23 C22 C27 117.45(15) . . ?
C23 C22 C21 120.71(14) . . ?
C27 C22 C21 121.70(14) . . ?
C22 C23 C24 123.73(15) . . ?
C23 C24 C25 116.99(14) . . ?
C23 C24 C28 121.12(14) . . ?
C25 C24 C28 121.68(14) . . ?
O25 C25 C26 122.62(14) . . ?
O25 C25 C24 116.41(14) . . ?
C26 C25 C24 120.96(15) . . ?
C27 C26 C25 120.05(15) . . ?
O27 C27 C26 123.46(14) . . ?
O27 C27 C22 115.86(14) . . ?
C26 C27 C22 120.67(15) . . ?
C24 C28 C1 112.25(13) . . ?
C24 C28 C35 109.24(13) . . ?
C1 C28 C35 114.53(13) . . ?
C30 C29 C7 115.55(16) . . ?
C32 C31 C14 114.45(16) . . ?
C34 C33 C21 114.35(15) . . ?
C36 C35 C28 115.23(14) . . ?
O6 C41 C42 108.15(15) . . ?
O43 C42 C41 109.68(16) . . ?
O43 C44 C45 109.62(18) . . ?
O46 C45 C44 111.06(17) . . ?
C48B C47 O46 123.3(6) . . ?
O46 C47 C48A 113.4(2) . . ?
O49A C48A C47 112.0(3) . . ?
C50 O49A C48A 113.6(3) . . ?
C47 C48B O49B 115.0(10) . . ?
C48B O49B C50 105.2(7) . . ?
O49A C50 C51 117.15(19) . . ?
C51 C50 O49B 99.1(3) . . ?
O27 C51 C50 113.01(16) . . ?
C4 O4 C37 117.65(14) . . ?
C6 O6 C41 118.09(13) . . ?
C11 O11 C38 113.88(14) . . ?
C18 O18 C39 118.23(14) . . ?
C25 O25 C40 117.16(13) . . ?
C27 O27 C51 121.35(13) . . ?
C42 O43 C44 111.56(15) . . ?
C47 O46 C45 113.12(16) . . ?

loop_
_geom_bond_atom_site_label_1
_geom_bond_atom_site_label_2
_geom_bond_distance
_geom_bond_site_symmetry_2
_geom_bond_publ_flag
C1 C2 1.392(2) . ?
C1 C6 1.399(2) . ?
C1 C28 1.523(2) . ?
C2 C3 1.396(2) . ?
C3 C4 1.401(2) . ?
C3 C7 1.523(2) . ?
C4 O4 1.371(2) . ?
C4 C5 1.393(2) . ?
C5 C6 1.384(2) . ?
C6 O6 1.375(2) . ?
C7 C8 1.524(2) . ?
C7 C29 1.537(2) . ?
C8 C9 1.388(2) . ?
C8 C13 1.399(2) . ?
C9 C10 1.396(2) . ?
C10 C11 1.392(2) . ?
C10 C14 1.517(2) . ?
C11 C12 1.386(2) . ?
C11 O11 1.391(2) . ?
C12 C13 1.389(3) . ?
C13 O13 1.365(2) . ?
C14 C15 1.523(2) . ?
C14 C31 1.535(3) . ?
C15 C20 1.388(2) . ?
C15 C16 1.396(2) . ?
C16 C17 1.390(2) . ?
C17 C18 1.396(2) . ?
C17 C21 1.523(2) . ?
C18 O18 1.372(2) . ?
C18 C19 1.384(2) . ?
C19 C20 1.392(2) . ?
C20 O20 1.379(2) . ?
C21 C22 1.524(2) . ?
C21 C33 1.535(2) . ?
C22 C23 1.388(2) . ?
C22 C27 1.397(2) . ?
C23 C24 1.389(2) . ?
C24 C25 1.399(2) . ?
C24 C28 1.523(2) . ?
C25 O25 1.371(2) . ?
C25 C26 1.390(2) . ?
C26 C27 1.387(2) . ?
C27 O27 1.372(2) . ?
C28 C35 1.536(2) . ?
C29 C30 1.520(3) . ?
C31 C32 1.518(3) . ?
C33 C34 1.527(2) . ?
C35 C36 1.521(2) . ?
C37 O4 1.427(2) . ?
C38 O11 1.424(2) . ?
C39 O18 1.414(2) . ?
C40 O25 1.419(2) . ?
C41 O6 1.431(2) . ?
C41 C42 1.501(3) . ?
C42 O43 1.415(2) . ?
C44 O43 1.416(2) . ?
C44 C45 1.492(3) . ?
C45 O46 1.418(3) . ?
C47 C48B 1.263(13) . ?
C47 O46 1.398(3) . ?
C47 C48A 1.509(5) . ?
C48A O49A 1.404(4) . ?
O49A C50 1.387(3) . ?
C48B O49B 1.458(14) . ?
O49B C50 1.666(7) . ?
C50 C51 1.494(3) . ?
C51 O27 1.425(2) . ?
O20A C201 1.426(3) . ?
O20B C201 1.388(7) . ?
O100 C101 1.408(3) . ?

loop_
_geom_hbond_atom_site_label_D
_geom_hbond_atom_site_label_H
_geom_hbond_atom_site_label_A
_geom_hbond_distance_DH
_geom_hbond_distance_HA
_geom_hbond_distance_DA
_geom_hbond_angle_DHA
_geom_hbond_site_symmetry_A
O13 H13 O100 0.83(2) 1.95(2) 2.7698(19) 168(2) 1_556
O20 H20 O20B 0.91(2) 1.81(3) 2.685(8) 162(2) 2_666
O20 H20 O20A 0.91(2) 1.77(2) 2.659(2) 166(2) 2_666
O20A H20A O49A 0.91(4) 1.90(4) 2.784(3) 165(3) .
O20B H20B O46 0.85(2) 2.32(10) 2.982(9) 136(12) .
O100 H100 O20 0.89(3) 2.05(3) 2.923(2) 167(2) 2_666

loop_
_geom_torsion_atom_site_label_1
_geom_torsion_atom_site_label_2
_geom_torsion_atom_site_label_3
_geom_torsion_atom_site_label_4
_geom_torsion
_geom_torsion_site_symmetry_1
_geom_torsion_site_symmetry_2
_geom_torsion_site_symmetry_3
_geom_torsion_site_symmetry_4
_geom_torsion_publ_flag
C6 C1 C2 C3 -1.2(2) . . . . ?
C28 C1 C2 C3 176.73(15) . . . . ?
C1 C2 C3 C4 1.2(2) . . . . ?
C1 C2 C3 C7 -175.43(15) . . . . ?
C2 C3 C4 O4 -179.88(14) . . . . ?
C7 C3 C4 O4 -3.1(2) . . . . ?
C2 C3 C4 C5 -0.6(2) . . . . ?
C7 C3 C4 C5 176.20(15) . . . . ?
O4 C4 C5 C6 179.23(15) . . . . ?
C3 C4 C5 C6 0.0(3) . . . . ?
C4 C5 C6 O6 -178.29(15) . . . . ?
C4 C5 C6 C1 0.1(3) . . . . ?
C2 C1 C6 O6 178.97(14) . . . . ?
C28 C1 C6 O6 1.0(2) . . . . ?
C2 C1 C6 C5 0.5(2) . . . . ?
C28 C1 C6 C5 -177.51(15) . . . . ?
C2 C3 C7 C8 -101.83(18) . . . . ?
C4 C3 C7 C8 81.64(19) . . . . ?
C2 C3 C7 C29 22.7(2) . . . . ?
C4 C3 C7 C29 -153.83(15) . . . . ?
C3 C7 C8 C9 46.6(2) . . . . ?
C29 C7 C8 C9 -81.51(19) . . . . ?
C3 C7 C8 C13 -140.85(16) . . . . ?
C29 C7 C8 C13 91.00(18) . . . . ?
C13 C8 C9 C10 -0.6(3) . . . . ?
C7 C8 C9 C10 172.15(15) . . . . ?
C8 C9 C10 C11 1.4(3) . . . . ?
C8 C9 C10 C14 -169.67(16) . . . . ?
C9 C10 C11 C12 0.1(2) . . . . ?
C14 C10 C11 C12 171.28(16) . . . . ?
C9 C10 C11 O11 -174.95(15) . . . . ?
C14 C10 C11 O11 -3.8(2) . . . . ?
O11 C11 C12 C13 172.75(15) . . . . ?
C10 C11 C12 C13 -2.4(3) . . . . ?
C11 C12 C13 O13 -175.15(16) . . . . ?
C11 C12 C13 C8 3.2(3) . . . . ?
C9 C8 C13 O13 176.66(15) . . . . ?
C7 C8 C13 O13 3.9(2) . . . . ?
C9 C8 C13 C12 -1.8(2) . . . . ?
C7 C8 C13 C12 -174.56(15) . . . . ?
C11 C10 C14 C15 141.31(16) . . . . ?
C9 C10 C14 C15 -47.9(2) . . . . ?
C11 C10 C14 C31 -90.93(19) . . . . ?
C9 C10 C14 C31 79.85(19) . . . . ?
C10 C14 C15 C20 -80.7(2) . . . . ?
C31 C14 C15 C20 155.05(16) . . . . ?
C10 C14 C15 C16 102.73(18) . . . . ?
C31 C14 C15 C16 -21.5(2) . . . . ?
C20 C15 C16 C17 -1.4(2) . . . . ?
C14 C15 C16 C17 175.27(15) . . . . ?
C15 C16 C17 C18 0.7(2) . . . . ?
C15 C16 C17 C21 -179.07(15) . . . . ?
C16 C17 C18 O18 -179.64(14) . . . . ?
C21 C17 C18 O18 0.1(2) . . . . ?
C16 C17 C18 C19 0.4(2) . . . . ?
C21 C17 C18 C19 -179.89(15) . . . . ?
O18 C18 C19 C20 179.48(15) . . . . ?
C17 C18 C19 C20 -0.5(3) . . . . ?
C16 C15 C20 O20 -179.63(14) . . . . ?
C14 C15 C20 O20 3.6(2) . . . . ?
C16 C15 C20 C19 1.3(2) . . . . ?
C14 C15 C20 C19 -175.53(15) . . . . ?
C18 C19 C20 O20 -179.43(15) . . . . ?
C18 C19 C20 C15 -0.3(3) . . . . ?
C16 C17 C21 C22 -104.50(17) . . . . ?
C18 C17 C21 C22 75.77(18) . . . . ?
C16 C17 C21 C33 20.0(2) . . . . ?
C18 C17 C21 C33 -159.68(14) . . . . ?
C17 C21 C22 C23 59.37(19) . . . . ?
C33 C21 C22 C23 -67.97(19) . . . . ?
C17 C21 C22 C27 -125.03(16) . . . . ?
C33 C21 C22 C27 107.63(17) . . . . ?
C27 C22 C23 C24 -3.2(2) . . . . ?
C21 C22 C23 C24 172.59(15) . . . . ?
C22 C23 C24 C25 1.1(2) . . . . ?
C22 C23 C24 C28 -173.74(15) . . . . ?
C23 C24 C25 O25 -176.27(14) . . . . ?
C28 C24 C25 O25 -1.5(2) . . . . ?
C23 C24 C25 C26 2.6(2) . . . . ?
C28 C24 C25 C26 177.35(15) . . . . ?
O25 C25 C26 C27 174.81(15) . . . . ?
C24 C25 C26 C27 -4.0(3) . . . . ?
C25 C26 C27 O27 -177.48(15) . . . . ?
C25 C26 C27 C22 1.7(2) . . . . ?
C23 C22 C27 O27 -178.99(14) . . . . ?
C21 C22 C27 O27 5.3(2) . . . . ?
C23 C22 C27 C26 1.7(2) . . . . ?
C21 C22 C27 C26 -173.99(15) . . . . ?
C23 C24 C28 C1 -56.6(2) . . . . ?
C25 C24 C28 C1 128.86(16) . . . . ?
C23 C24 C28 C35 71.56(19) . . . . ?
C25 C24 C28 C35 -102.99(17) . . . . ?
C2 C1 C28 C24 102.23(18) . . . . ?
C6 C1 C28 C24 -79.93(18) . . . . ?
C2 C1 C28 C35 -23.1(2) . . . . ?
C6 C1 C28 C35 154.77(15) . . . . ?
C3 C7 C29 C30 64.0(2) . . . . ?
C8 C7 C29 C30 -168.36(15) . . . . ?
C10 C14 C31 C32 165.83(16) . . . . ?
C15 C14 C31 C32 -66.4(2) . . . . ?
C17 C21 C33 C34 65.06(19) . . . . ?
C22 C21 C33 C34 -169.49(14) . . . . ?
C24 C28 C35 C36 168.01(15) . . . . ?
C1 C28 C35 C36 -65.1(2) . . . . ?
O6 C41 C42 O43 77.78(19) . . . . ?
O43 C44 C45 O46 -73.1(2) . . . . ?
C48B C47 C48A O49A -50.7(14) . . . . ?
O46 C47 C48A O49A 66.9(4) . . . . ?
C47 C48A O49A C50 167.7(2) . . . . ?
O46 C47 C48B O49B -37.5(15) . . . . ?
C48A C47 C48B O49B 39.3(9) . . . . ?
C47 C48B O49B C50 170.2(9) . . . . ?
C48A O49A C50 C51 105.1(3) . . . . ?
C48A O49A C50 O49B 44.4(4) . . . . ?
C48B O49B C50 O49A -48.8(7) . . . . ?
C48B O49B C50 C51 -177.0(7) . . . . ?
O49A C50 C51 O27 70.8(3) . . . . ?
O49B C50 C51 O27 98.5(3) . . . . ?
C5 C4 O4 C37 -7.3(2) . . . . ?
C3 C4 O4 C37 172.01(16) . . . . ?
C5 C6 O6 C41 12.7(2) . . . . ?
C1 C6 O6 C41 -165.79(15) . . . . ?
C42 C41 O6 C6 169.83(15) . . . . ?
C12 C11 O11 C38 84.8(2) . . . . ?
C10 C11 O11 C38 -100.08(19) . . . . ?
C19 C18 O18 C39 -3.0(3) . . . . ?
C17 C18 O18 C39 176.96(16) . . . . ?
C26 C25 O25 C40 -4.0(2) . . . . ?
C24 C25 O25 C40 174.85(15) . . . . ?
C26 C27 O27 C51 6.2(2) . . . . ?
C22 C27 O27 C51 -173.04(15) . . . . ?
C50 C51 O27 C27 -93.9(2) . . . . ?
C41 C42 O43 C44 -178.30(16) . . . . ?
C45 C44 O43 C42 -176.40(16) . . . . ?
C48B C47 O46 C45 -153.5(9) . . . . ?
C48A C47 O46 C45 176.9(2) . . . . ?
C44 C45 O46 C47 -173.99(19) . . . . ?
